data_1562279
loop_
_publ_author_name
'Liu, Guang-Ning'
'Zhu, Wen-Juan'
'Zhang, Ming-Jian'
'Xu, Bo'
'Liu, Qi-Sheng'
'Zhang, Zhen-Wei'
'Li, Cuncheng'

_publ_section_title
;
 Syntheses, crystal and band structures, and optical properties of a
 selenidoantimonate and an iron polyselenide
;
_journal_name_full 'Journal of Solid State Chemistry'
_journal_page_first 109
_journal_page_last 115
_journal_paper_doi 10.1016/j.jssc.2014.06.012
_journal_volume 218
_journal_year 2014
_chemical_formula_moiety 'C37 H30 Mn N7 Sb Se4'
_chemical_formula_sum 'C37 H30 Mn N7 Sb Se4'
_chemical_formula_weight 1065.21
_space_group_IT_number 14
_space_group_name_Hall '-P 2yn'
_space_group_name_H-M_alt 'P 1 21/n 1'
_symmetry_cell_setting monoclinic
_symmetry_space_group_name_Hall '-P 2yn'
_symmetry_space_group_name_H-M 'P 1 21/n 1'
_atom_sites_solution_hydrogens geom
_atom_sites_solution_primary direct
_atom_sites_solution_secondary difmap
_audit_creation_method SHELXL-97
_cell_angle_alpha 90.00
_cell_angle_beta 94.958(2)
_cell_angle_gamma 90.00
_cell_formula_units_Z 4
_cell_length_a 15.5690(3)
_cell_length_b 10.1788(2)
_cell_length_c 23.3104(4)
_cell_measurement_reflns_used 6659
_cell_measurement_temperature 293(2)
_cell_measurement_theta_max 28.8903
_cell_measurement_theta_min 2.5826
_cell_volume 3680.26(12)
_computing_cell_refinement
;
CrysAlisPro, Agilent Technologies,
Version 1.171.35.21 (release 20-01-2012 CrysAlis171 .NET)
;
_computing_data_collection
;
CrysAlisPro, Agilent Technologies,
Version 1.171.35.21 (release 20-01-2012 CrysAlis171 .NET)
;
_computing_data_reduction
;
CrysAlisPro, Agilent Technologies,
Version 1.171.35.21 (release 20-01-2012 CrysAlis171 .NET)
;
_computing_structure_refinement 'SHELXL-97 (Sheldrick, 1997)'
_computing_structure_solution 'SHELXS-97 (Sheldrick, 1990)'
_diffrn_ambient_temperature 293(2)
_diffrn_detector_area_resol_mean 16.0355
_diffrn_measured_fraction_theta_full 0.997
_diffrn_measured_fraction_theta_max 0.997
_diffrn_measurement_device_type 'Xcalibur, Eos, Gemini'
_diffrn_measurement_method '\w scans'
_diffrn_radiation_monochromator graphite
_diffrn_radiation_source 'fine-focus sealed tube'
_diffrn_radiation_type MoK\a
_diffrn_radiation_wavelength 0.71073
_diffrn_reflns_av_R_equivalents 0.0250
_diffrn_reflns_av_unetI/netI 0.0304
_diffrn_reflns_limit_h_max 18
_diffrn_reflns_limit_h_min -18
_diffrn_reflns_limit_k_max 12
_diffrn_reflns_limit_k_min -11
_diffrn_reflns_limit_l_max 28
_diffrn_reflns_limit_l_min -28
_diffrn_reflns_number 18219
_diffrn_reflns_theta_full 25.50
_diffrn_reflns_theta_max 25.50
_diffrn_reflns_theta_min 2.59
_exptl_absorpt_coefficient_mu 5.072
_exptl_absorpt_correction_T_max 1.00000
_exptl_absorpt_correction_T_min 0.71595
_exptl_absorpt_correction_type multi-scan
_exptl_absorpt_process_details
;
CrysAlisPro, Agilent Technologies,
Version 1.171.35.21 (release 20-01-2012 CrysAlis171 .NET)
(compiled Jan 23 2012,18:06:46)
Empirical absorption correction using spherical harmonics,
 implemented in SCALE3 ABSPACK scaling algorithm.
;
_exptl_crystal_colour 'deep red'
_exptl_crystal_density_diffrn 1.922
_exptl_crystal_density_method 'not measured'
_exptl_crystal_description block
_exptl_crystal_F_000 2052
_exptl_crystal_size_max 0.12
_exptl_crystal_size_mid 0.09
_exptl_crystal_size_min 0.08
_refine_diff_density_max 0.465
_refine_diff_density_min -0.442
_refine_diff_density_rms 0.075
_refine_ls_extinction_method none
_refine_ls_goodness_of_fit_ref 0.998
_refine_ls_hydrogen_treatment mixed
_refine_ls_matrix_type full
_refine_ls_number_parameters 454
_refine_ls_number_reflns 6845
_refine_ls_number_restraints 0
_refine_ls_restrained_S_all 0.998
_refine_ls_R_factor_all 0.0360
_refine_ls_R_factor_gt 0.0262
_refine_ls_shift/su_max 0.001
_refine_ls_shift/su_mean 0.000
_refine_ls_structure_factor_coef Fsqd
_refine_ls_weighting_details 'calc w=1/[\s^2^(Fo^2^)+(0.0293P)^2^+1.2465P] where P=(Fo^2^+2Fc^2^)/3'
_refine_ls_weighting_scheme calc
_refine_ls_wR_factor_gt 0.0565
_refine_ls_wR_factor_ref 0.0605
_reflns_number_gt 5747
_reflns_number_total 6845
_reflns_threshold_expression >2sigma(I)
_cod_data_source_file JSSC-2014-218-109.CIF
_cod_data_source_block compound_1
_cod_depositor_comments
;
The following automatic conversions were performed:

data item '_chemical_melting_point' value 'not measured' was changed
to '?' -- the value is undefined or not given.

data item '_exptl_crystal_density_meas' value 'not measured' was
changed to '?' -- the value is perceived as not measured.

Automatic conversion script
Id: cif_fix_values 8369 2020-08-20 11:38:08Z andrius 
;
_cod_original_sg_symbol_H-M P2(1)/n
_cod_database_code 1562279

loop_
_symmetry_equiv_pos_as_xyz
'x, y, z'
'-x+1/2, y+1/2, -z+1/2'
'-x, -y, -z'
'x-1/2, -y-1/2, z-1/2'

loop_
_atom_site_label
_atom_site_type_symbol
_atom_site_fract_x
_atom_site_fract_y
_atom_site_fract_z
_atom_site_U_iso_or_equiv
_atom_site_adp_type
_atom_site_occupancy
_atom_site_symmetry_multiplicity
_atom_site_calc_flag
_atom_site_refinement_flags
_atom_site_disorder_assembly
_atom_site_disorder_group
Sb1 Sb 0.597960(12) 0.94616(2) 0.343210(8) 0.02761(6) Uani 1 1 d . . .
Se1 Se 0.48659(2) 0.81269(3) 0.285615(13) 0.03434(9) Uani 1 1 d . . .
Se2 Se 0.53059(2) 0.95591(3) 0.436035(12) 0.03291(9) Uani 1 1 d . . .
Se3 Se 0.73620(2) 0.82937(4) 0.351828(16) 0.04550(10) Uani 1 1 d . . .
Se4 Se 0.61442(2) 1.16494(3) 0.301646(14) 0.03745(9) Uani 1 1 d . . .
Mn1 Mn 0.40598(3) 0.80823(4) 0.382612(18) 0.02759(11) Uani 1 1 d . . .
N11 N 0.31110(15) 0.9744(2) 0.35859(10) 0.0309(6) Uani 1 1 d . . .
N12 N 0.27918(15) 0.7162(2) 0.33507(10) 0.0284(6) Uani 1 1 d . . .
N21 N 0.43225(15) 0.5980(2) 0.41252(10) 0.0286(6) Uani 1 1 d . . .
N22 N 0.33790(15) 0.7788(3) 0.46534(10) 0.0297(6) Uani 1 1 d . . .
N31 N 0.4533(2) 0.3918(4) 0.88291(15) 0.0697(10) Uani 1 1 d . . .
N32 N 0.4118(2) 0.1405(4) 0.85242(13) 0.0594(9) Uani 1 1 d . . .
C11 C 0.3267(2) 1.0996(3) 0.36947(15) 0.0429(8) Uani 1 1 d . . .
H11A H 0.3797 1.1227 0.3883 0.051 Uiso 1 1 calc R . .
C12 C 0.2677(2) 1.1988(3) 0.35417(17) 0.0511(10) Uani 1 1 d . . .
H12A H 0.2809 1.2858 0.3635 0.061 Uiso 1 1 calc R . .
C13 C 0.1908(2) 1.1678(3) 0.32561(16) 0.0483(9) Uani 1 1 d . . .
H13A H 0.1507 1.2330 0.3152 0.058 Uiso 1 1 calc R . .
C14 C 0.1726(2) 1.0361(3) 0.31200(14) 0.0365(8) Uani 1 1 d . . .
C15 C 0.0942(2) 0.9962(4) 0.28063(16) 0.0483(9) Uani 1 1 d . . .
H15A H 0.0535 1.0592 0.2684 0.058 Uiso 1 1 calc R . .
C16 C 0.0783(2) 0.8690(4) 0.26848(16) 0.0478(9) Uani 1 1 d . . .
H16A H 0.0268 0.8455 0.2478 0.057 Uiso 1 1 calc R . .
C17 C 0.13929(19) 0.7693(3) 0.28688(13) 0.0346(7) Uani 1 1 d . . .
C18 C 0.1245(2) 0.6349(3) 0.27553(15) 0.0424(8) Uani 1 1 d . . .
H18A H 0.0732 0.6070 0.2559 0.051 Uiso 1 1 calc R . .
C19 C 0.1863(2) 0.5470(3) 0.29369(15) 0.0434(9) Uani 1 1 d . . .
H19A H 0.1779 0.4578 0.2867 0.052 Uiso 1 1 calc R . .
C21 C 0.4807(2) 0.5110(3) 0.38841(13) 0.0351(7) Uani 1 1 d . . .
H21A H 0.5108 0.5381 0.3577 0.042 Uiso 1 1 calc R . .
C22 C 0.4893(2) 0.3804(3) 0.40652(14) 0.0413(8) Uani 1 1 d . . .
H22A H 0.5236 0.3222 0.3879 0.050 Uiso 1 1 calc R . .
C23 C 0.4467(2) 0.3400(3) 0.45187(15) 0.0420(8) Uani 1 1 d . . .
H23A H 0.4525 0.2538 0.4648 0.050 Uiso 1 1 calc R . .
C24 C 0.3939(2) 0.4278(3) 0.47924(13) 0.0338(7) Uani 1 1 d . . .
C25 C 0.3472(2) 0.3936(4) 0.52772(14) 0.0432(9) Uani 1 1 d . . .
H25A H 0.3491 0.3077 0.5413 0.052 Uiso 1 1 calc R . .
C26 C 0.3010(2) 0.4834(4) 0.55347(14) 0.0446(9) Uani 1 1 d . . .
H26A H 0.2714 0.4588 0.5847 0.054 Uiso 1 1 calc R . .
C27 C 0.29631(19) 0.6169(3) 0.53390(13) 0.0359(8) Uani 1 1 d . . .
C28 C 0.2527(2) 0.7158(4) 0.56209(14) 0.0451(9) Uani 1 1 d . . .
H28A H 0.2235 0.6954 0.5941 0.054 Uiso 1 1 calc R . .
C29 C 0.2535(2) 0.8414(4) 0.54209(14) 0.0445(9) Uani 1 1 d . . .
H29A H 0.2255 0.9080 0.5605 0.053 Uiso 1 1 calc R . .
C31 C 0.4757(5) 0.5118(6) 0.8978(3) 0.1049(19) Uani 1 1 d . . .
H31B H 0.4422 0.5804 0.8818 0.126 Uiso 1 1 calc R . .
C32 C 0.5467(5) 0.5436(7) 0.9362(3) 0.123(3) Uani 1 1 d . . .
H32B H 0.5609 0.6308 0.9443 0.148 Uiso 1 1 calc R . .
C33 C 0.5943(4) 0.4446(8) 0.9612(3) 0.104(2) Uani 1 1 d . . .
H33A H 0.6410 0.4631 0.9875 0.125 Uiso 1 1 calc R . .
C34 C 0.5731(3) 0.3164(5) 0.94754(19) 0.0703(13) Uani 1 1 d . . .
C35 C 0.6203(3) 0.2079(7) 0.9721(2) 0.0969(18) Uani 1 1 d . . .
H35A H 0.6660 0.2232 0.9998 0.116 Uiso 1 1 calc R . .
C36 C 0.6010(4) 0.0858(7) 0.9568(3) 0.109(2) Uani 1 1 d . . .
H36A H 0.6347 0.0174 0.9728 0.131 Uiso 1 1 calc R . .
C37 C 0.5291(3) 0.0567(5) 0.9160(2) 0.0717(13) Uani 1 1 d . . .
C38 C 0.5055(5) -0.0706(6) 0.8990(3) 0.107(2) Uani 1 1 d . . .
H38A H 0.5364 -0.1420 0.9148 0.129 Uiso 1 1 calc R . .
C39 C 0.4387(5) -0.0905(7) 0.8600(3) 0.1026(19) Uani 1 1 d . . .
H39A H 0.4232 -0.1750 0.8479 0.123 Uiso 1 1 calc R . .
C110 C 0.2628(2) 0.5917(3) 0.32311(14) 0.0393(8) Uani 1 1 d . . .
H11B H 0.3046 0.5299 0.3349 0.047 Uiso 1 1 calc R . .
C111 C 0.21772(18) 0.8050(3) 0.31741(12) 0.0286(7) Uani 1 1 d . . .
C112 C 0.23457(18) 0.9419(3) 0.33000(12) 0.0276(7) Uani 1 1 d . . .
C210 C 0.2969(2) 0.8687(3) 0.49354(13) 0.0367(8) Uani 1 1 d . . .
H21B H 0.2971 0.9549 0.4803 0.044 Uiso 1 1 calc R . .
C211 C 0.33897(18) 0.6537(3) 0.48585(12) 0.0282(7) Uani 1 1 d . . .
C212 C 0.38901(18) 0.5577(3) 0.45785(12) 0.0272(7) Uani 1 1 d . . .
C310 C 0.3934(3) 0.0172(7) 0.8381(2) 0.0831(16) Uani 1 1 d . . .
H31C H 0.3465 0.0022 0.8114 0.100 Uiso 1 1 calc R . .
C311 C 0.4797(2) 0.1607(4) 0.89157(15) 0.0484(9) Uani 1 1 d . . .
C312 C 0.5018(2) 0.2928(4) 0.90701(15) 0.0519(10) Uani 1 1 d . . .
C1 C 0.1487(3) -0.0302(4) 0.75595(18) 0.0637(11) Uani 1 1 d . . .
H1A H 0.1872 -0.0161 0.7898 0.113(8) Uiso 1 1 calc R . .
H1B H 0.0912 -0.0428 0.7668 0.113(8) Uiso 1 1 calc R . .
H1C H 0.1500 0.0449 0.7311 0.113(8) Uiso 1 1 calc R . .
N1 N 0.17576(19) -0.1468(3) 0.72569(14) 0.0614(9) Uani 1 1 d . . .
H2A H 0.2278 -0.1332 0.7137 0.113(8) Uiso 1 1 calc R . .
H2B H 0.1382 -0.1627 0.6955 0.113(8) Uiso 1 1 calc R . .
H2C H 0.1778 -0.2154 0.7494 0.113(8) Uiso 1 1 calc R . .

loop_
_atom_site_aniso_label
_atom_site_aniso_U_11
_atom_site_aniso_U_22
_atom_site_aniso_U_33
_atom_site_aniso_U_23
_atom_site_aniso_U_13
_atom_site_aniso_U_12
Sb1 0.02540(12) 0.02786(12) 0.02987(11) 0.00046(9) 0.00409(8) -0.00105(9)
Se1 0.03643(19) 0.0352(2) 0.03143(16) -0.00488(14) 0.00298(13) -0.00598(15)
Se2 0.03164(18) 0.0387(2) 0.02850(16) -0.00345(14) 0.00329(12) -0.00492(14)
Se3 0.03116(19) 0.0457(2) 0.0603(2) 0.00646(18) 0.00795(16) 0.00825(16)
Se4 0.03638(19) 0.03013(19) 0.04574(19) 0.00572(15) 0.00289(14) 0.00029(15)
Mn1 0.0255(2) 0.0252(3) 0.0320(2) 0.0021(2) 0.00198(18) -0.00065(19)
N11 0.0287(14) 0.0252(15) 0.0375(14) -0.0017(11) -0.0042(11) -0.0031(11)
N12 0.0281(14) 0.0230(14) 0.0334(13) -0.0001(11) -0.0022(11) -0.0001(11)
N21 0.0285(14) 0.0264(14) 0.0301(13) -0.0003(11) -0.0012(10) 0.0013(11)
N22 0.0250(13) 0.0320(15) 0.0319(13) -0.0014(12) 0.0008(10) 0.0024(11)
N31 0.072(3) 0.071(3) 0.066(2) 0.002(2) 0.0084(19) 0.012(2)
N32 0.0422(19) 0.090(3) 0.0471(18) -0.0166(19) 0.0114(14) 0.0033(18)
C11 0.044(2) 0.0268(19) 0.055(2) -0.0034(17) -0.0122(16) -0.0067(16)
C12 0.056(2) 0.0209(18) 0.073(3) -0.0009(18) -0.015(2) 0.0035(17)
C13 0.046(2) 0.029(2) 0.068(2) 0.0064(18) -0.0044(18) 0.0087(17)
C14 0.0352(19) 0.0292(19) 0.0442(18) 0.0051(15) -0.0014(14) 0.0005(15)
C15 0.0307(19) 0.038(2) 0.073(3) 0.0143(19) -0.0122(17) 0.0043(16)
C16 0.033(2) 0.044(2) 0.063(2) 0.0082(19) -0.0171(17) -0.0045(17)
C17 0.0304(17) 0.0338(19) 0.0385(17) -0.0005(15) -0.0038(13) -0.0062(15)
C18 0.0347(19) 0.040(2) 0.050(2) -0.0018(17) -0.0086(15) -0.0112(16)
C19 0.045(2) 0.0275(19) 0.057(2) -0.0079(17) -0.0033(17) -0.0066(16)
C21 0.0335(18) 0.037(2) 0.0343(16) -0.0021(15) -0.0012(13) 0.0043(15)
C22 0.042(2) 0.035(2) 0.0453(19) -0.0120(16) -0.0076(16) 0.0120(16)
C23 0.048(2) 0.0282(19) 0.046(2) -0.0031(16) -0.0161(16) -0.0005(16)
C24 0.0356(18) 0.0277(18) 0.0358(16) 0.0032(14) -0.0100(14) -0.0039(14)
C25 0.046(2) 0.036(2) 0.0458(19) 0.0170(17) -0.0074(16) -0.0106(17)
C26 0.039(2) 0.057(2) 0.0375(18) 0.0153(18) 0.0025(15) -0.0090(18)
C27 0.0267(17) 0.047(2) 0.0333(16) 0.0070(15) 0.0019(13) -0.0042(15)
C28 0.0324(19) 0.068(3) 0.0359(18) 0.0016(18) 0.0085(14) -0.0022(18)
C29 0.035(2) 0.055(3) 0.0433(19) -0.0065(18) 0.0056(15) 0.0091(17)
C31 0.152(6) 0.069(4) 0.097(4) 0.002(4) 0.028(4) 0.012(4)
C32 0.167(7) 0.085(5) 0.122(6) -0.028(4) 0.041(5) -0.049(5)
C33 0.088(4) 0.121(6) 0.104(5) -0.027(4) 0.013(3) -0.041(4)
C34 0.050(3) 0.090(4) 0.070(3) -0.007(3) 0.002(2) -0.014(3)
C35 0.059(3) 0.137(6) 0.088(4) 0.005(4) -0.029(3) 0.003(4)
C36 0.087(4) 0.118(5) 0.115(5) 0.027(4) -0.033(4) 0.021(4)
C37 0.071(3) 0.073(4) 0.070(3) 0.012(3) 0.002(2) 0.004(3)
C38 0.139(6) 0.068(4) 0.114(5) 0.015(4) 0.004(4) 0.009(4)
C39 0.123(5) 0.086(5) 0.102(5) -0.014(4) 0.030(4) -0.027(4)
C110 0.0384(19) 0.0260(18) 0.052(2) -0.0027(16) -0.0060(15) 0.0013(15)
C111 0.0280(16) 0.0287(18) 0.0288(15) 0.0001(13) 0.0015(12) -0.0018(14)
C112 0.0260(16) 0.0277(18) 0.0286(15) 0.0018(13) -0.0011(12) 0.0000(13)
C210 0.0339(18) 0.0340(19) 0.0418(18) -0.0013(15) 0.0006(14) 0.0032(15)
C211 0.0227(16) 0.0312(18) 0.0298(15) 0.0010(13) -0.0033(12) -0.0047(13)
C212 0.0248(16) 0.0268(17) 0.0286(14) 0.0015(13) -0.0061(12) -0.0042(13)
C310 0.062(3) 0.121(5) 0.069(3) -0.034(3) 0.023(2) -0.014(3)
C311 0.033(2) 0.070(3) 0.0429(19) 0.0013(19) 0.0069(15) -0.0029(19)
C312 0.037(2) 0.073(3) 0.045(2) 0.002(2) 0.0070(16) 0.000(2)
C1 0.057(3) 0.069(3) 0.067(3) 0.005(2) 0.016(2) -0.007(2)
N1 0.0390(18) 0.087(3) 0.059(2) -0.0066(19) 0.0098(15) -0.0124(17)

loop_
_atom_type_symbol
_atom_type_description
_atom_type_scat_dispersion_real
_atom_type_scat_dispersion_imag
_atom_type_scat_source
C C 0.0033 0.0016 'International Tables Vol C Tables 4.2.6.8 and 6.1.1.4'
H H 0.0000 0.0000 'International Tables Vol C Tables 4.2.6.8 and 6.1.1.4'
N N 0.0061 0.0033 'International Tables Vol C Tables 4.2.6.8 and 6.1.1.4'
Mn Mn 0.3368 0.7283 'International Tables Vol C Tables 4.2.6.8 and 6.1.1.4'
Se Se -0.0929 2.2259 'International Tables Vol C Tables 4.2.6.8 and 6.1.1.4'
Sb Sb -0.5866 1.5461 'International Tables Vol C Tables 4.2.6.8 and 6.1.1.4'

loop_
_geom_angle_atom_site_label_1
_geom_angle_atom_site_label_2
_geom_angle_atom_site_label_3
_geom_angle
_geom_angle_site_symmetry_1
_geom_angle_site_symmetry_3
Se4 Sb1 Se3 110.605(14) . .
Se4 Sb1 Se2 111.971(13) . .
Se3 Sb1 Se2 112.414(14) . .
Se4 Sb1 Se1 111.890(13) . .
Se3 Sb1 Se1 110.096(14) . .
Se2 Sb1 Se1 99.428(12) . .
Sb1 Se1 Mn1 84.822(13) . .
Sb1 Se2 Mn1 85.181(14) . .
N21 Mn1 N11 150.07(9) . .
N21 Mn1 N22 72.80(9) . .
N11 Mn1 N22 88.10(9) . .
N21 Mn1 N12 83.80(8) . .
N11 Mn1 N12 71.54(9) . .
N22 Mn1 N12 85.12(8) . .
N21 Mn1 Se2 106.37(6) . .
N11 Mn1 Se2 97.22(6) . .
N22 Mn1 Se2 92.93(6) . .
N12 Mn1 Se2 168.63(6) . .
N21 Mn1 Se1 100.92(6) . .
N11 Mn1 Se1 96.94(7) . .
N22 Mn1 Se1 173.48(7) . .
N12 Mn1 Se1 92.53(6) . .
Se2 Mn1 Se1 90.549(16) . .
C11 N11 C112 118.1(3) . .
C11 N11 Mn1 124.4(2) . .
C112 N11 Mn1 117.55(19) . .
C110 N12 C111 117.3(3) . .
C110 N12 Mn1 128.1(2) . .
C111 N12 Mn1 114.57(19) . .
C21 N21 C212 117.8(3) . .
C21 N21 Mn1 126.5(2) . .
C212 N21 Mn1 115.61(19) . .
C210 N22 C211 117.7(3) . .
C210 N22 Mn1 127.1(2) . .
C211 N22 Mn1 115.11(19) . .
C31 N31 C312 117.3(5) . .
C310 N32 C311 117.0(4) . .
N11 C11 C12 123.1(3) . .
N11 C11 H11A 118.4 . .
C12 C11 H11A 118.4 . .
C13 C12 C11 119.5(3) . .
C13 C12 H12A 120.3 . .
C11 C12 H12A 120.3 . .
C12 C13 C14 119.2(3) . .
C12 C13 H13A 120.4 . .
C14 C13 H13A 120.4 . .
C112 C14 C13 117.8(3) . .
C112 C14 C15 119.8(3) . .
C13 C14 C15 122.4(3) . .
C16 C15 C14 121.1(3) . .
C16 C15 H15A 119.4 . .
C14 C15 H15A 119.4 . .
C15 C16 C17 121.0(3) . .
C15 C16 H16A 119.5 . .
C17 C16 H16A 119.5 . .
C111 C17 C18 117.8(3) . .
C111 C17 C16 119.5(3) . .
C18 C17 C16 122.6(3) . .
C19 C18 C17 118.8(3) . .
C19 C18 H18A 120.6 . .
C17 C18 H18A 120.6 . .
C18 C19 C110 119.4(3) . .
C18 C19 H19A 120.3 . .
C110 C19 H19A 120.3 . .
N21 C21 C22 123.6(3) . .
N21 C21 H21A 118.2 . .
C22 C21 H21A 118.2 . .
C23 C22 C21 118.8(3) . .
C23 C22 H22A 120.6 . .
C21 C22 H22A 120.6 . .
C22 C23 C24 120.3(3) . .
C22 C23 H23A 119.8 . .
C24 C23 H23A 119.8 . .
C23 C24 C212 116.8(3) . .
C23 C24 C25 123.9(3) . .
C212 C24 C25 119.2(3) . .
C26 C25 C24 121.0(3) . .
C26 C25 H25A 119.5 . .
C24 C25 H25A 119.5 . .
C25 C26 C27 121.4(3) . .
C25 C26 H26A 119.3 . .
C27 C26 H26A 119.3 . .
C211 C27 C28 117.6(3) . .
C211 C27 C26 119.5(3) . .
C28 C27 C26 122.9(3) . .
C29 C28 C27 119.5(3) . .
C29 C28 H28A 120.3 . .
C27 C28 H28A 120.3 . .
C28 C29 C210 119.0(3) . .
C28 C29 H29A 120.5 . .
C210 C29 H29A 120.5 . .
N31 C31 C32 124.2(6) . .
N31 C31 H31B 117.9 . .
C32 C31 H31B 117.9 . .
C33 C32 C31 118.5(6) . .
C33 C32 H32B 120.8 . .
C31 C32 H32B 120.8 . .
C32 C33 C34 119.7(6) . .
C32 C33 H33A 120.1 . .
C34 C33 H33A 120.1 . .
C33 C34 C312 118.3(5) . .
C33 C34 C35 122.6(5) . .
C312 C34 C35 119.1(5) . .
C36 C35 C34 121.7(5) . .
C36 C35 H35A 119.2 . .
C34 C35 H35A 119.2 . .
C35 C36 C37 121.3(5) . .
C35 C36 H36A 119.3 . .
C37 C36 H36A 119.3 . .
C38 C37 C311 117.7(5) . .
C38 C37 C36 123.5(5) . .
C311 C37 C36 118.8(5) . .
C39 C38 C37 120.3(6) . .
C39 C38 H38A 119.8 . .
C37 C38 H38A 119.8 . .
C38 C39 C310 118.3(6) . .
C38 C39 H39A 120.8 . .
C310 C39 H39A 120.8 . .
N12 C110 C19 123.9(3) . .
N12 C110 H11B 118.0 . .
C19 C110 H11B 118.0 . .
N12 C111 C17 122.7(3) . .
N12 C111 C112 118.1(3) . .
C17 C111 C112 119.1(3) . .
N11 C112 C14 122.3(3) . .
N11 C112 C111 118.2(3) . .
C14 C112 C111 119.5(3) . .
N22 C210 C29 123.6(3) . .
N22 C210 H21B 118.2 . .
C29 C210 H21B 118.2 . .
N22 C211 C27 122.6(3) . .
N22 C211 C212 117.8(3) . .
C27 C211 C212 119.5(3) . .
N21 C212 C24 122.6(3) . .
N21 C212 C211 118.0(3) . .
C24 C212 C211 119.3(3) . .
N32 C310 C39 124.6(5) . .
N32 C310 H31C 117.7 . .
C39 C310 H31C 117.7 . .
N32 C311 C37 122.0(4) . .
N32 C311 C312 118.1(4) . .
C37 C311 C312 119.9(4) . .
N31 C312 C34 121.9(4) . .
N31 C312 C311 118.9(4) . .
C34 C312 C311 119.1(4) . .
N1 C1 H1A 109.5 . .
N1 C1 H1B 109.5 . .
H1A C1 H1B 109.5 . .
N1 C1 H1C 109.5 . .
H1A C1 H1C 109.5 . .
H1B C1 H1C 109.5 . .
C1 N1 H2A 109.5 . .
C1 N1 H2B 109.5 . .
H2A N1 H2B 109.5 . .
C1 N1 H2C 109.5 . .
H2A N1 H2C 109.5 . .
H2B N1 H2C 109.5 . .

loop_
_geom_bond_atom_site_label_1
_geom_bond_atom_site_label_2
_geom_bond_distance
_geom_bond_site_symmetry_2
Sb1 Se4 2.4508(4) .
Sb1 Se3 2.4518(4) .
Sb1 Se2 2.4868(3) .
Sb1 Se1 2.5005(4) .
Se1 Mn1 2.6795(5) .
Se2 Mn1 2.6752(5) .
Mn1 N21 2.277(2) .
Mn1 N11 2.284(2) .
Mn1 N22 2.299(2) .
Mn1 N12 2.372(2) .
N11 C11 1.318(4) .
N11 C112 1.355(4) .
N12 C110 1.318(4) .
N12 C111 1.355(4) .
N21 C21 1.320(4) .
N21 C212 1.364(4) .
N22 C210 1.323(4) .
N22 C211 1.360(4) .
N31 C31 1.309(7) .
N31 C312 1.352(5) .
N32 C310 1.324(6) .
N32 C311 1.352(5) .
C11 C12 1.391(5) .
C11 H11A 0.9300 .
C12 C13 1.356(5) .
C12 H12A 0.9300 .
C13 C14 1.401(4) .
C13 H13A 0.9300 .
C14 C112 1.398(4) .
C14 C15 1.426(4) .
C15 C16 1.343(5) .
C15 H15A 0.9300 .
C16 C17 1.431(5) .
C16 H16A 0.9300 .
C17 C111 1.407(4) .
C17 C18 1.408(4) .
C18 C19 1.355(5) .
C18 H18A 0.9300 .
C19 C110 1.398(4) .
C19 H19A 0.9300 .
C21 C22 1.397(5) .
C21 H21A 0.9300 .
C22 C23 1.360(5) .
C22 H22A 0.9300 .
C23 C24 1.404(5) .
C23 H23A 0.9300 .
C24 C212 1.413(4) .
C24 C25 1.439(5) .
C25 C26 1.337(5) .
C25 H25A 0.9300 .
C26 C27 1.433(5) .
C26 H26A 0.9300 .
C27 C211 1.402(4) .
C27 C28 1.408(5) .
C28 C29 1.362(5) .
C28 H28A 0.9300 .
C29 C210 1.396(5) .
C29 H29A 0.9300 .
C31 C32 1.399(8) .
C31 H31B 0.9300 .
C32 C33 1.352(8) .
C32 H32B 0.9300 .
C33 C34 1.377(7) .
C33 H33A 0.9300 .
C34 C312 1.415(5) .
C34 C35 1.419(7) .
C35 C36 1.320(8) .
C35 H35A 0.9300 .
C36 C37 1.436(7) .
C36 H36A 0.9300 .
C37 C38 1.396(7) .
C37 C311 1.400(6) .
C38 C39 1.336(8) .
C38 H38A 0.9300 .
C39 C310 1.378(8) .
C39 H39A 0.9300 .
C110 H11B 0.9300 .
C111 C112 1.443(4) .
C210 H21B 0.9300 .
C211 C212 1.440(4) .
C310 H31C 0.9300 .
C311 C312 1.426(5) .
C1 N1 1.461(5) .
C1 H1A 0.9600 .
C1 H1B 0.9600 .
C1 H1C 0.9600 .
N1 H2A 0.8900 .
N1 H2B 0.8900 .
N1 H2C 0.8900 .
